data_7230409
loop_
_publ_author_name
'Jana, Sourav'
'Samanta, Sadhanendu'
'Bagdi, Avik K.'
'Shirinian, Valerii Z.'
'Hajra, Alakananda'

_publ_section_title
;
 Metal-free C--H arylation of imidazoheterocycles with aryl hydrazines
;
_journal_issue 22
_journal_name_full 'RSC Advances'
_journal_page_first 12360
_journal_paper_doi 10.1039/C8RA01474D
_journal_volume 8
_journal_year 2018
_chemical_formula_sum 'C20 H16 N2'
_chemical_formula_weight 284.35
_space_group_crystal_system triclinic
_space_group_IT_number 2
_space_group_name_Hall '-P 1'
_space_group_name_H-M_alt 'P -1'
_symmetry_space_group_name_Hall '-P 1'
_symmetry_space_group_name_H-M 'P -1'
_atom_sites_solution_hydrogens geom
_audit_creation_method SHELXL-2014/7
_audit_update_record
;
2017-12-07 deposited with the CCDC.
2018-03-20 downloaded from the CCDC.
;
_cell_angle_alpha 73.134(6)
_cell_angle_beta 82.652(6)
_cell_angle_gamma 75.019(6)
_cell_formula_units_Z 4
_cell_length_a 9.7875(12)
_cell_length_b 10.5334(12)
_cell_length_c 15.8394(18)
_cell_measurement_reflns_used 180
_cell_measurement_temperature 296(2)
_cell_measurement_theta_max 27.908
_cell_measurement_theta_min 1.401
_cell_volume 1507.1(3)
_computing_structure_refinement 'SHELXL-2014/7 (Sheldrick, 2014)'
_diffrn_ambient_temperature 296(2)
_diffrn_measured_fraction_theta_full 0.998
_diffrn_measured_fraction_theta_max 0.989
_diffrn_measurement_device_type 'Bruker Apex II'
_diffrn_radiation_type MoK\a
_diffrn_radiation_wavelength 0.71073
_diffrn_reflns_av_R_equivalents 0.0574
_diffrn_reflns_av_unetI/netI 0.0406
_diffrn_reflns_Laue_measured_fraction_full 0.998
_diffrn_reflns_Laue_measured_fraction_max 0.989
_diffrn_reflns_limit_h_max 12
_diffrn_reflns_limit_h_min -12
_diffrn_reflns_limit_k_max 13
_diffrn_reflns_limit_k_min -13
_diffrn_reflns_limit_l_max 20
_diffrn_reflns_limit_l_min -20
_diffrn_reflns_number 46102
_diffrn_reflns_point_group_measured_fraction_full 0.998
_diffrn_reflns_point_group_measured_fraction_max 0.989
_diffrn_reflns_theta_full 25.242
_diffrn_reflns_theta_max 27.908
_diffrn_reflns_theta_min 1.346
_exptl_absorpt_coefficient_mu 0.074
_exptl_absorpt_correction_T_max .956
_exptl_absorpt_correction_T_min .923
_exptl_absorpt_correction_type multi-scan
_exptl_absorpt_process_details '(North et al., 1968)'
_exptl_crystal_colour Colourless
_exptl_crystal_density_diffrn 1.253
_exptl_crystal_description VBSJ-350
_exptl_crystal_F_000 600
_exptl_crystal_size_max .32
_exptl_crystal_size_mid .28
_exptl_crystal_size_min .23
_refine_diff_density_max 0.335
_refine_diff_density_min -0.480
_refine_diff_density_rms 0.113
_refine_ls_extinction_method none
_refine_ls_goodness_of_fit_ref 1.016
_refine_ls_hydrogen_treatment constr
_refine_ls_matrix_type full
_refine_ls_number_parameters 399
_refine_ls_number_reflns 7135
_refine_ls_number_restraints 0
_refine_ls_restrained_S_all 1.016
_refine_ls_R_factor_all 0.1049
_refine_ls_R_factor_gt 0.0713
_refine_ls_shift/su_max 0.000
_refine_ls_shift/su_mean 0.000
_refine_ls_structure_factor_coef Fsqd
_refine_ls_weighting_details 'w=1/[\s^2^(Fo^2^)+(0.1000P)^2^+1.3631P] where P=(Fo^2^+2Fc^2^)/3'
_refine_ls_weighting_scheme calc
_refine_ls_wR_factor_gt 0.1779
_refine_ls_wR_factor_ref 0.2194
_reflns_Friedel_coverage 0.000
_reflns_number_gt 5124
_reflns_number_total 7135
_reflns_threshold_expression 'I > 2\s(I)'
_cod_data_source_file c8ra01474d2.cif
_cod_data_source_block VBSJ-350_a
_cod_database_code 7230409
_shelx_shelxl_version_number 2014/7
_shelx_space_group_comment
;
The symmetry employed for this shelxl refinement is uniquely defined
by the following loop, which should always be used as a source of
symmetry information in preference to the above space-group names.
They are only intended as comments.
;
_exptl_absorpt_special_details SADABS

loop_
_space_group_symop_operation_xyz
'x, y, z'
'-x, -y, -z'

loop_
_atom_site_label
_atom_site_type_symbol
_atom_site_fract_x
_atom_site_fract_y
_atom_site_fract_z
_atom_site_U_iso_or_equiv
_atom_site_adp_type
_atom_site_occupancy
_atom_site_site_symmetry_order
_atom_site_calc_flag
_atom_site_refinement_flags_posn
_atom_site_refinement_flags_adp
N1 N 0.3005(2) 0.36295(18) 0.55313(12) 0.0352(4) Uani 1 1 d . .
N3 N 0.5153(2) 0.1159(2) 0.85274(12) 0.0384(4) Uani 1 1 d . .
N2 N 0.1831(2) 0.40140(19) 0.43268(13) 0.0377(4) Uani 1 1 d . .
N4 N 0.2963(2) 0.1080(2) 0.91168(13) 0.0384(4) Uani 1 1 d . .
C28 C 0.3070(2) -0.1371(2) 0.95052(15) 0.0360(5) Uani 1 1 d . .
C15 C 0.2627(2) 0.5929(2) 0.57741(14) 0.0332(5) Uani 1 1 d . .
C35 C 0.6264(2) -0.1251(2) 0.85087(14) 0.0368(5) Uani 1 1 d . .
C6 C 0.2568(2) 0.3054(2) 0.49551(14) 0.0349(5) Uani 1 1 d . .
C34 C 0.5089(2) -0.0200(2) 0.87395(14) 0.0360(5) Uani 1 1 d . .
C14 C 0.2483(2) 0.5021(2) 0.52546(14) 0.0332(5) Uani 1 1 d . .
C27 C 0.3732(2) -0.0209(2) 0.91127(14) 0.0348(5) Uani 1 1 d . .
C20 C 0.1424(3) 0.6640(2) 0.61510(17) 0.0413(5) Uani 1 1 d . .
H20 H 0.0535 0.6545 0.6071 0.050 Uiso 1 1 calc R U
C7 C 0.1784(2) 0.5225(2) 0.45019(14) 0.0344(5) Uani 1 1 d . .
C8 C 0.1090(2) 0.6529(2) 0.39045(14) 0.0371(5) Uani 1 1 d . .
C26 C 0.3831(2) 0.1899(2) 0.87580(14) 0.0365(5) Uani 1 1 d . .
C16 C 0.3942(3) 0.6103(3) 0.58949(17) 0.0437(6) Uani 1 1 d . .
H16 H 0.4759 0.5635 0.5647 0.052 Uiso 1 1 calc R U
C36 C 0.6025(3) -0.2041(3) 0.79985(17) 0.0469(6) Uani 1 1 d . .
H36 H 0.5122 -0.1893 0.7809 0.056 Uiso 1 1 calc R U
C29 C 0.1606(3) -0.1117(3) 0.96734(19) 0.0484(6) Uani 1 1 d . .
H29 H 0.1065 -0.0226 0.9511 0.058 Uiso 1 1 calc R U
C22 C 0.3577(3) 0.3326(3) 0.85851(16) 0.0439(6) Uani 1 1 d . .
C2 C 0.2941(3) 0.1618(2) 0.51017(16) 0.0435(6) Uani 1 1 d . .
C19 C 0.1548(3) 0.7487(3) 0.66451(19) 0.0512(6) Uani 1 1 d . .
H19 H 0.0739 0.7948 0.6904 0.061 Uiso 1 1 calc R U
C33 C 0.3840(3) -0.2707(3) 0.97573(19) 0.0492(6) Uani 1 1 d . .
H33 H 0.4821 -0.2904 0.9662 0.059 Uiso 1 1 calc R U
C5 C 0.3827(3) 0.2852(3) 0.62267(16) 0.0468(6) Uani 1 1 d . .
H5 H 0.4096 0.3254 0.6610 0.056 Uiso 1 1 calc R U
C17 C 0.4040(3) 0.6969(3) 0.63839(19) 0.0519(7) Uani 1 1 d . .
H17 H 0.4922 0.7087 0.6459 0.062 Uiso 1 1 calc R U
C23 C 0.4648(3) 0.3929(3) 0.81910(18) 0.0535(7) Uani 1 1 d . .
H23 H 0.4508 0.4870 0.8072 0.064 Uiso 1 1 calc R U
C18 C 0.2845(3) 0.7654(3) 0.67575(19) 0.0530(7) Uani 1 1 d . .
H18 H 0.2916 0.8233 0.7087 0.064 Uiso 1 1 calc R U
C37 C 0.7107(3) -0.3041(3) 0.77680(19) 0.0560(7) Uani 1 1 d . .
H37 H 0.6927 -0.3570 0.7434 0.067 Uiso 1 1 calc R U
C38 C 0.8444(3) -0.3251(3) 0.80326(19) 0.0562(7) Uani 1 1 d . .
H38 H 0.9176 -0.3916 0.7872 0.067 Uiso 1 1 calc R U
C25 C 0.6221(3) 0.1796(3) 0.81216(18) 0.0519(7) Uani 1 1 d . .
H25 H 0.7097 0.1295 0.7964 0.062 Uiso 1 1 calc R U
C40 C 0.7617(3) -0.1491(3) 0.87788(17) 0.0499(6) Uani 1 1 d . .
H40 H 0.7802 -0.0985 0.9126 0.060 Uiso 1 1 calc R U
C13 C 0.1353(3) 0.7764(3) 0.39083(18) 0.0519(6) Uani 1 1 d . .
H13 H 0.1967 0.7779 0.4306 0.062 Uiso 1 1 calc R U
C9 C 0.0190(3) 0.6545(3) 0.32954(18) 0.0509(6) Uani 1 1 d . .
H9 H 0.0010 0.5731 0.3274 0.061 Uiso 1 1 calc R U
C3 C 0.3792(3) 0.0876(3) 0.57764(18) 0.0544(7) Uani 1 1 d . .
H3 H 0.4090 -0.0065 0.5869 0.065 Uiso 1 1 calc R U
C31 C 0.1722(3) -0.3488(3) 1.0307(2) 0.0563(7) Uani 1 1 d . .
H31 H 0.1276 -0.4199 1.0567 0.068 Uiso 1 1 calc R U
C39 C 0.8705(3) -0.2486(3) 0.8533(2) 0.0584(7) Uani 1 1 d . .
H39 H 0.9616 -0.2631 0.8710 0.070 Uiso 1 1 calc R U
C4 C 0.4232(4) 0.1497(3) 0.63376(19) 0.0580(7) Uani 1 1 d . .
H4 H 0.4813 0.0959 0.6793 0.070 Uiso 1 1 calc R U
C30 C 0.0946(3) -0.2168(3) 1.0078(2) 0.0553(7) Uani 1 1 d . .
H30 H -0.0030 -0.1978 1.0195 0.066 Uiso 1 1 calc R U
C1 C 0.2375(4) 0.0988(3) 0.4530(2) 0.0598(8) Uani 1 1 d . .
H1A H 0.2803 0.0028 0.4666 0.090 Uiso 1 1 calc R U
H1B H 0.2593 0.1406 0.3920 0.090 Uiso 1 1 calc R U
H1C H 0.1367 0.1124 0.4637 0.090 Uiso 1 1 calc R U
C24 C 0.5968(3) 0.3154(3) 0.7959(2) 0.0596(7) Uani 1 1 d . .
H24 H 0.6682 0.3595 0.7687 0.071 Uiso 1 1 calc R U
C32 C 0.3168(3) -0.3754(3) 1.0149(2) 0.0592(7) Uani 1 1 d . .
H32 H 0.3699 -0.4649 1.0308 0.071 Uiso 1 1 calc R U
C12 C 0.0712(4) 0.8965(3) 0.3329(2) 0.0622(8) Uani 1 1 d . .
H12 H 0.0898 0.9782 0.3340 0.075 Uiso 1 1 calc R U
C21 C 0.2136(3) 0.4101(3) 0.8826(2) 0.0611(8) Uani 1 1 d . .
H21A H 0.2101 0.5061 0.8641 0.092 Uiso 1 1 calc R U
H21B H 0.1950 0.3823 0.9454 0.092 Uiso 1 1 calc R U
H21C H 0.1434 0.3916 0.8536 0.092 Uiso 1 1 calc R U
C11 C -0.0192(4) 0.8973(3) 0.2737(2) 0.0633(8) Uani 1 1 d . .
H11 H -0.0630 0.9788 0.2353 0.076 Uiso 1 1 calc R U
C10 C -0.0445(3) 0.7753(3) 0.2719(2) 0.0638(8) Uani 1 1 d . .
H10 H -0.1049 0.7745 0.2314 0.077 Uiso 1 1 calc R U

loop_
_atom_site_aniso_label
_atom_site_aniso_U_11
_atom_site_aniso_U_22
_atom_site_aniso_U_33
_atom_site_aniso_U_23
_atom_site_aniso_U_13
_atom_site_aniso_U_12
N1 0.0411(10) 0.0283(9) 0.0369(9) -0.0100(7) -0.0001(8) -0.0092(8)
N3 0.0388(10) 0.0425(11) 0.0347(9) -0.0102(8) -0.0009(8) -0.0118(8)
N2 0.0439(11) 0.0310(10) 0.0404(10) -0.0126(8) -0.0008(8) -0.0103(8)
N4 0.0379(10) 0.0350(10) 0.0423(10) -0.0110(8) -0.0031(8) -0.0074(8)
C28 0.0360(11) 0.0339(12) 0.0384(11) -0.0112(9) -0.0018(9) -0.0073(9)
C15 0.0400(11) 0.0253(10) 0.0355(10) -0.0091(8) 0.0011(9) -0.0102(9)
C35 0.0353(11) 0.0409(12) 0.0303(10) -0.0091(9) 0.0020(8) -0.0046(9)
C6 0.0408(12) 0.0308(11) 0.0364(11) -0.0129(9) 0.0019(9) -0.0114(9)
C34 0.0353(11) 0.0396(12) 0.0329(10) -0.0110(9) -0.0015(9) -0.0073(9)
C14 0.0367(11) 0.0269(10) 0.0362(10) -0.0096(8) 0.0007(9) -0.0081(8)
C27 0.0347(11) 0.0356(12) 0.0337(10) -0.0103(9) -0.0042(8) -0.0054(9)
C20 0.0386(12) 0.0354(12) 0.0533(14) -0.0173(10) 0.0023(10) -0.0107(10)
C7 0.0333(11) 0.0328(11) 0.0393(11) -0.0131(9) 0.0019(9) -0.0095(9)
C8 0.0392(12) 0.0343(12) 0.0352(11) -0.0096(9) 0.0015(9) -0.0054(9)
C26 0.0381(12) 0.0384(12) 0.0334(10) -0.0111(9) -0.0026(9) -0.0075(9)
C16 0.0406(13) 0.0413(13) 0.0527(14) -0.0179(11) 0.0036(10) -0.0126(10)
C36 0.0463(14) 0.0488(15) 0.0470(13) -0.0180(11) -0.0061(11) -0.0061(11)
C29 0.0375(13) 0.0363(13) 0.0693(17) -0.0146(12) -0.0016(12) -0.0052(10)
C22 0.0527(14) 0.0393(13) 0.0407(12) -0.0096(10) -0.0041(10) -0.0130(11)
C2 0.0568(15) 0.0311(12) 0.0441(13) -0.0118(10) 0.0021(11) -0.0131(11)
C19 0.0576(16) 0.0388(14) 0.0626(16) -0.0271(12) 0.0097(13) -0.0117(12)
C33 0.0390(13) 0.0383(13) 0.0606(16) -0.0059(11) 0.0009(11) -0.0024(10)
C5 0.0617(16) 0.0381(13) 0.0404(12) -0.0095(10) -0.0116(11) -0.0084(12)
C17 0.0500(15) 0.0516(16) 0.0647(17) -0.0203(13) -0.0048(13) -0.0240(13)
C23 0.0701(18) 0.0408(14) 0.0517(15) -0.0087(11) -0.0015(13) -0.0216(13)
C18 0.0703(18) 0.0401(14) 0.0613(16) -0.0263(12) 0.0006(14) -0.0224(13)
C37 0.0676(19) 0.0488(16) 0.0513(15) -0.0218(12) 0.0004(13) -0.0057(13)
C38 0.0536(16) 0.0500(16) 0.0520(15) -0.0122(12) 0.0103(12) 0.0021(13)
C25 0.0444(14) 0.0609(17) 0.0539(15) -0.0190(13) 0.0118(11) -0.0211(12)
C40 0.0412(13) 0.0637(17) 0.0468(14) -0.0224(12) -0.0030(11) -0.0068(12)
C13 0.0693(18) 0.0354(13) 0.0500(14) -0.0079(11) -0.0121(13) -0.0103(12)
C9 0.0572(16) 0.0479(15) 0.0488(14) -0.0092(11) -0.0093(12) -0.0155(12)
C3 0.078(2) 0.0263(12) 0.0544(15) -0.0077(11) -0.0050(14) -0.0077(12)
C31 0.0536(16) 0.0434(15) 0.0732(18) -0.0128(13) 0.0028(14) -0.0200(13)
C39 0.0360(13) 0.072(2) 0.0590(16) -0.0191(15) -0.0005(12) 0.0014(13)
C4 0.082(2) 0.0367(14) 0.0497(15) -0.0058(11) -0.0172(14) -0.0047(13)
C30 0.0399(14) 0.0470(15) 0.080(2) -0.0181(14) 0.0027(13) -0.0137(12)
C1 0.083(2) 0.0365(14) 0.0678(18) -0.0209(13) -0.0120(16) -0.0152(14)
C24 0.0648(18) 0.0578(18) 0.0610(17) -0.0130(14) 0.0104(14) -0.0327(15)
C32 0.0572(17) 0.0328(13) 0.0764(19) -0.0050(13) 0.0020(14) -0.0046(12)
C12 0.090(2) 0.0317(14) 0.0574(16) -0.0074(12) -0.0082(16) -0.0046(14)
C21 0.0650(19) 0.0369(14) 0.079(2) -0.0173(13) -0.0042(15) -0.0050(13)
C11 0.073(2) 0.0481(17) 0.0512(16) -0.0014(13) -0.0094(14) 0.0057(14)
C10 0.0635(19) 0.069(2) 0.0509(16) -0.0058(14) -0.0186(14) -0.0065(15)

loop_
_atom_type_symbol
_atom_type_description
_atom_type_scat_dispersion_real
_atom_type_scat_dispersion_imag
_atom_type_scat_source
C C 0.0033 0.0016 'International Tables Vol C Tables 4.2.6.8 and 6.1.1.4'
H H 0.0000 0.0000 'International Tables Vol C Tables 4.2.6.8 and 6.1.1.4'
N N 0.0061 0.0033 'International Tables Vol C Tables 4.2.6.8 and 6.1.1.4'

loop_
_geom_angle_atom_site_label_1
_geom_angle_atom_site_label_2
_geom_angle_atom_site_label_3
_geom_angle
C5 N1 C14 130.3(2)
C5 N1 C6 122.13(19)
C14 N1 C6 107.57(18)
C25 N3 C34 131.1(2)
C25 N3 C26 121.4(2)
C34 N3 C26 107.45(18)
C6 N2 C7 105.66(19)
C26 N4 C27 105.70(19)
C33 C28 C29 117.9(2)
C33 C28 C27 123.1(2)
C29 C28 C27 118.9(2)
C20 C15 C16 118.8(2)
C20 C15 C14 119.5(2)
C16 C15 C14 121.7(2)
C40 C35 C36 118.2(2)
C40 C35 C34 122.3(2)
C36 C35 C34 119.6(2)
N2 C6 N1 110.67(18)
N2 C6 C2 130.1(2)
N1 C6 C2 119.2(2)
C27 C34 N3 104.42(19)
C27 C34 C35 133.4(2)
N3 C34 C35 122.0(2)
N1 C14 C7 104.65(18)
N1 C14 C15 121.59(19)
C7 C14 C15 133.5(2)
N4 C27 C34 111.6(2)
N4 C27 C28 118.9(2)
C34 C27 C28 129.4(2)
C19 C20 C15 120.1(2)
C19 C20 H20 120.0
C15 C20 H20 120.0
N2 C7 C14 111.4(2)
N2 C7 C8 120.4(2)
C14 C7 C8 128.1(2)
C9 C8 C13 118.0(2)
C9 C8 C7 120.1(2)
C13 C8 C7 121.9(2)
N4 C26 N3 110.8(2)
N4 C26 C22 129.5(2)
N3 C26 C22 119.7(2)
C17 C16 C15 120.2(2)
C17 C16 H16 119.9
C15 C16 H16 119.9
C37 C36 C35 121.2(3)
C37 C36 H36 119.4
C35 C36 H36 119.4
C30 C29 C28 121.0(2)
C30 C29 H29 119.5
C28 C29 H29 119.5
C23 C22 C26 117.9(2)
C23 C22 C21 123.5(2)
C26 C22 C21 118.6(2)
C3 C2 C6 117.4(2)
C3 C2 C1 123.2(2)
C6 C2 C1 119.4(2)
C18 C19 C20 120.7(2)
C18 C19 H19 119.6
C20 C19 H19 119.6
C32 C33 C28 120.6(2)
C32 C33 H33 119.7
C28 C33 H33 119.7
C4 C5 N1 118.3(2)
C4 C5 H5 120.8
N1 C5 H5 120.8
C18 C17 C16 120.4(2)
C18 C17 H17 119.8
C16 C17 H17 119.8
C22 C23 C24 121.1(3)
C22 C23 H23 119.5
C24 C23 H23 119.5
C19 C18 C17 119.9(2)
C19 C18 H18 120.1
C17 C18 H18 120.1
C38 C37 C36 119.8(3)
C38 C37 H37 120.1
C36 C37 H37 120.1
C39 C38 C37 120.1(3)
C39 C38 H38 119.9
C37 C38 H38 119.9
C24 C25 N3 118.5(3)
C24 C25 H25 120.8
N3 C25 H25 120.8
C35 C40 C39 120.3(3)
C35 C40 H40 119.8
C39 C40 H40 119.8
C12 C13 C8 120.6(3)
C12 C13 H13 119.7
C8 C13 H13 119.7
C10 C9 C8 120.8(3)
C10 C9 H9 119.6
C8 C9 H9 119.6
C2 C3 C4 121.6(2)
C2 C3 H3 119.2
C4 C3 H3 119.2
C30 C31 C32 119.4(3)
C30 C31 H31 120.3
C32 C31 H31 120.3
C38 C39 C40 120.5(3)
C38 C39 H39 119.8
C40 C39 H39 119.8
C5 C4 C3 121.1(3)
C5 C4 H4 119.4
C3 C4 H4 119.4
C31 C30 C29 120.3(3)
C31 C30 H30 119.9
C29 C30 H30 119.9
C2 C1 H1A 109.5
C2 C1 H1B 109.5
H1A C1 H1B 109.5
C2 C1 H1C 109.5
H1A C1 H1C 109.5
H1B C1 H1C 109.5
C25 C24 C23 121.6(3)
C25 C24 H24 119.2
C23 C24 H24 119.2
C31 C32 C33 120.8(3)
C31 C32 H32 119.6
C33 C32 H32 119.6
C11 C12 C13 120.9(3)
C11 C12 H12 119.5
C13 C12 H12 119.5
C22 C21 H21A 109.5
C22 C21 H21B 109.5
H21A C21 H21B 109.5
C22 C21 H21C 109.5
H21A C21 H21C 109.5
H21B C21 H21C 109.5
C12 C11 C10 119.0(3)
C12 C11 H11 120.5
C10 C11 H11 120.5
C11 C10 C9 120.6(3)
C11 C10 H10 119.7
C9 C10 H10 119.7

loop_
_geom_bond_atom_site_label_1
_geom_bond_atom_site_label_2
_geom_bond_distance
N1 C5 1.377(3)
N1 C14 1.378(3)
N1 C6 1.392(3)
N3 C25 1.377(3)
N3 C34 1.388(3)
N3 C26 1.392(3)
N2 C6 1.325(3)
N2 C7 1.371(3)
N4 C26 1.326(3)
N4 C27 1.372(3)
C28 C33 1.383(3)
C28 C29 1.393(3)
C28 C27 1.473(3)
C15 C20 1.388(3)
C15 C16 1.389(3)
C15 C14 1.473(3)
C35 C40 1.382(3)
C35 C36 1.392(3)
C35 C34 1.467(3)
C6 C2 1.417(3)
C34 C27 1.385(3)
C14 C7 1.385(3)
C20 C19 1.382(3)
C20 H20 0.9300
C7 C8 1.474(3)
C8 C9 1.381(4)
C8 C13 1.391(3)
C26 C22 1.408(3)
C16 C17 1.384(4)
C16 H16 0.9300
C36 C37 1.383(4)
C36 H36 0.9300
C29 C30 1.380(4)
C29 H29 0.9300
C22 C23 1.357(4)
C22 C21 1.499(4)
C2 C3 1.361(4)
C2 C1 1.495(4)
C19 C18 1.366(4)
C19 H19 0.9300
C33 C32 1.381(4)
C33 H33 0.9300
C5 C4 1.343(4)
C5 H5 0.9300
C17 C18 1.369(4)
C17 H17 0.9300
C23 C24 1.405(4)
C23 H23 0.9300
C18 H18 0.9300
C37 C38 1.369(4)
C37 H37 0.9300
C38 C39 1.369(4)
C38 H38 0.9300
C25 C24 1.339(4)
C25 H25 0.9300
C40 C39 1.392(4)
C40 H40 0.9300
C13 C12 1.379(4)
C13 H13 0.9300
C9 C10 1.379(4)
C9 H9 0.9300
C3 C4 1.409(4)
C3 H3 0.9300
C31 C30 1.370(4)
C31 C32 1.374(4)
C31 H31 0.9300
C39 H39 0.9300
C4 H4 0.9300
C30 H30 0.9300
C1 H1A 0.9600
C1 H1B 0.9600
C1 H1C 0.9600
C24 H24 0.9300
C32 H32 0.9300
C12 C11 1.365(5)
C12 H12 0.9300
C21 H21A 0.9600
C21 H21B 0.9600
C21 H21C 0.9600
C11 C10 1.379(5)
C11 H11 0.9300
C10 H10 0.9300
